data_7204035
loop_
_publ_author_name
'Hase, Syuichiro'
'Shiomi, Daisuke'
'Sato, Kazunobu'
'Takui, Takeji'

_publ_contact_author 'Takeji Takui'
_publ_section_title
;
 Phenol-substituted nitronyl nitroxide biradicals with a triplet (S =
 1) ground state
;
_journal_issue 3
_journal_name_full 'Journal of Materials Chemistry'
_journal_page_first 756
_journal_paper_doi 10.1039/b007316o
_journal_volume 11
_journal_year 2001
_chemical_formula_sum 'C20 H27 N4 O5'
_chemical_formula_weight 403.46
_chemical_name_systematic
; 
 2,4-bis(1-oxyl-3-oxide-4,4,5,5-tetramethyl-2-imidazolin-2-yl)
phenol 
;
_space_group_IT_number 14
_symmetry_cell_setting monoclinic
_symmetry_Int_Tables_number 14
_symmetry_space_group_name_Hall '-P 2yn'
_symmetry_space_group_name_H-M 'P 1 21/n 1'
_audit_creation_method 'by teXsan'
_cell_angle_alpha 89
_cell_angle_beta 104.65(4)
_cell_angle_gamma 89
_cell_formula_units_Z 4
_cell_length_a 11.806(4)
_cell_length_b 25.330(5)
_cell_length_c 7.337(7)
_cell_measurement_reflns_used 25
_cell_measurement_temperature 296.2
_cell_measurement_theta_max 30.0
_cell_measurement_theta_min 29.5
_cell_volume 2122(2)
_computing_cell_refinement 'MSC/AFC Diffractometer Control'
_computing_data_collection 'MSC/AFC Diffractometer Control'
_computing_data_reduction 'teXsan Ver. 1.10'
_computing_publication_material 'teXsan Ver. 1.10'
_computing_structure_refinement 'teXsan Ver. 1.10'
_computing_structure_solution SIR92
_diffrn_measured_fraction_theta_full 0.9987
_diffrn_measured_fraction_theta_max 0.9987
_diffrn_measurement_device_type 'Rigaku AFC7R'
_diffrn_measurement_method \w-2\q
_diffrn_radiation_type 'Cu K\a'
_diffrn_radiation_wavelength 1.5418
_diffrn_reflns_av_R_equivalents 0.013
_diffrn_reflns_limit_h_max 12
_diffrn_reflns_limit_h_min -13
_diffrn_reflns_limit_k_max 0
_diffrn_reflns_limit_k_min -28
_diffrn_reflns_limit_l_max 8
_diffrn_reflns_limit_l_min 0
_diffrn_reflns_number 3536
_diffrn_reflns_theta_full 60.13
_diffrn_reflns_theta_max 60.13
_diffrn_standards_decay_% 0.54
_diffrn_standards_interval_count 150
_diffrn_standards_number 3
_exptl_absorpt_coefficient_mu 0.761
_exptl_absorpt_correction_T_max 0.997
_exptl_absorpt_correction_T_min 0.887
_exptl_absorpt_correction_type psi-scan
_exptl_absorpt_process_details '(North, Phillips & Mathews, 1968)'
_exptl_crystal_colour blue
_exptl_crystal_density_diffrn 1.265
_exptl_crystal_density_method 'not measured'
_exptl_crystal_description parallelepipeds
_exptl_crystal_size_max 0.600
_exptl_crystal_size_mid 0.200
_exptl_crystal_size_min 0.200
_refine_diff_density_max 0.28
_refine_diff_density_min -0.17
_refine_ls_extinction_coef 0.024(10)
_refine_ls_extinction_method 'Zachariasen(1967) type 2 Gaussian isotropic'
_refine_ls_goodness_of_fit_ref 4.844
_refine_ls_hydrogen_treatment noref
_refine_ls_number_parameters 273
_refine_ls_number_reflns 2959
_refine_ls_R_factor_gt 0.0617
_refine_ls_shift/su_max 0.0104
_refine_ls_structure_factor_coef Fsqd
_refine_ls_weighting_details 'w = 1/[\s^2^(Fo^2^) + (0.03000(Max(Fo^2^,0) + 2Fc^2^)/3)^2^]'
_refine_ls_weighting_scheme calc
_refine_ls_wR_factor_ref 0.1917
_reflns_number_gt 2959
_reflns_number_total 3257
_reflns_threshold_expression F^2^>3.0\s(F^2^)
_cod_data_source_file b007316o.txt
_cod_data_source_block global
_cod_original_formula_sum 'C20 H27 N4 O5 '
_cod_database_code 7204035

loop_
_symmetry_equiv_pos_as_xyz
x,y,z
1/2-x,1/2+y,1/2-z
-x,-y,-z
1/2+x,1/2-y,1/2+z

loop_
_atom_site_label
_atom_site_type_symbol
_atom_site_fract_x
_atom_site_fract_y
_atom_site_fract_z
_atom_site_U_iso_or_equiv
_atom_site_adp_type
_atom_site_occupancy
_atom_site_calc_flag
_atom_site_refinement_flags
_atom_site_disorder_assembly
_atom_site_disorder_group
O(1) O 0.9268(2) -0.1374(1) 0.9379(4) 0.0885(9) Uani 1.00 d . . .
O(2) O 0.6232(2) -0.22014(9) 1.1112(4) 0.0766(7) Uani 1.00 d . . .
O(3) O 0.4642(2) -0.05038(9) 1.1436(3) 0.0618(6) Uani 1.00 d . . .
O(4) O 0.2450(2) -0.0808(1) 0.5361(3) 0.0709(7) Uani 1.00 d . . .
O(5) O 0.4400(7) -0.0444(4) 0.492(1) 0.061(3) Uani 0.25 d P . .
O(6) O 0.7808(2) -0.1418(1) 0.6201(4) 0.0729(10) Uani 0.75 d P . .
N(1) N 0.8689(2) -0.1699(1) 1.0162(4) 0.0637(8) Uani 1.00 d . . .
N(2) N 0.7262(2) -0.20821(9) 1.1013(4) 0.0565(7) Uani 1.00 d . . .
N(3) N 0.3780(2) -0.05396(8) 0.9980(3) 0.0446(6) Uani 1.00 d . . .
N(4) N 0.2762(2) -0.06541(9) 0.7073(3) 0.0482(6) Uani 1.00 d . . .
C(1) C 0.6020(3) -0.0985(1) 0.5475(4) 0.0548(8) Uani 1.00 d . . .
C(2) C 0.6855(2) -0.1268(1) 0.6747(4) 0.0546(8) Uani 1.00 d . . .
C(3) C 0.6696(2) -0.1384(1) 0.8545(4) 0.0468(7) Uani 1.00 d . . .
C(4) C 0.5695(2) -0.11932(10) 0.9021(3) 0.0441(7) Uani 1.00 d . . .
C(5) C 0.4872(2) -0.0899(1) 0.7755(3) 0.0431(7) Uani 1.00 d . . .
C(6) C 0.5035(2) -0.0794(1) 0.5949(4) 0.0504(8) Uani 1.00 d . . .
C(7) C 0.7535(2) -0.1709(1) 0.9873(4) 0.0500(7) Uani 1.00 d . . .
C(8) C 0.9305(3) -0.2046(1) 1.1754(5) 0.0681(10) Uani 1.00 d . . .
C(9) C 0.8307(3) -0.2411(1) 1.1908(5) 0.0678(10) Uani 1.00 d . . .
C(10) C 1.0365(3) -0.2294(2) 1.1283(6) 0.083(1) Uani 1.00 d . . .
C(11) C 0.9712(3) -0.1694(2) 1.3505(5) 0.081(1) Uani 1.00 d . . .
C(12) C 0.8220(4) -0.2895(2) 1.0547(9) 0.116(2) Uani 1.00 d . . .
C(13) C 0.8259(3) -0.2599(2) 1.3799(7) 0.100(1) Uani 1.00 d . . .
C(14) C 0.3835(2) -0.06992(10) 0.8252(3) 0.0432(7) Uani 1.00 d . . .
C(15) C 0.2532(2) -0.0465(1) 1.0073(3) 0.0465(7) Uani 1.00 d . . .
C(16) C 0.1946(2) -0.0357(1) 0.7958(4) 0.0495(7) Uani 1.00 d . . .
C(17) C 0.2161(3) -0.0986(1) 1.0783(4) 0.0602(9) Uani 1.00 d . . .
C(18) C 0.2440(3) -0.0020(1) 1.1398(4) 0.0615(9) Uani 1.00 d . . .
C(19) C 0.0722(3) -0.0567(2) 0.7242(5) 0.073(1) Uani 1.00 d . . .
C(20) C 0.2034(3) 0.0220(1) 0.7406(5) 0.0692(10) Uani 1.00 d . . .
H(1) H 0.5639 -0.1283 1.0285 0.0833 Uiso 1.00 calc . . .
H(2) H 0.6098 -0.0885 0.4183 0.0833 Uiso 1.00 calc . . .
H(3) H 1.0879 -0.2024 1.1093 0.0999 Uiso 1.00 calc . . .
H(4) H 1.0755 -0.2516 1.2288 0.0999 Uiso 1.00 calc . . .
H(5) H 1.0115 -0.2498 1.0164 0.0999 Uiso 1.00 calc . . .
H(6) H 1.0106 -0.1905 1.4543 0.0966 Uiso 1.00 calc . . .
H(7) H 0.9054 -0.1530 1.3780 0.0966 Uiso 1.00 calc . . .
H(8) H 1.0232 -0.1433 1.3262 0.0966 Uiso 1.00 calc . . .
H(9) H 0.8857 -0.3127 1.1017 0.1399 Uiso 1.00 calc . . .
H(10) H 0.7503 -0.3076 1.0466 0.1399 Uiso 1.00 calc . . .
H(11) H 0.8241 -0.2773 0.9332 0.1399 Uiso 1.00 calc . . .
H(12) H 0.8932 -0.2806 1.4333 0.1195 Uiso 1.00 calc . . .
H(13) H 0.7575 -0.2806 1.3698 0.1195 Uiso 1.00 calc . . .
H(14) H 0.8240 -0.2303 1.4594 0.1195 Uiso 1.00 calc . . .
H(15) H 0.8463 -0.1386 0.7102 0.0833 Uiso 0.75 calc P . .
H(16) H 0.2222 -0.1260 0.9934 0.0726 Uiso 1.00 calc . . .
H(17) H 0.2660 -0.1062 1.1993 0.0726 Uiso 1.00 calc . . .
H(18) H 0.1377 -0.0959 1.0876 0.0726 Uiso 1.00 calc . . .
H(19) H 0.2910 -0.0097 1.2623 0.0742 Uiso 1.00 calc . . .
H(20) H 0.1649 0.0023 1.1438 0.0742 Uiso 1.00 calc . . .
H(21) H 0.2710 0.0299 1.0959 0.0742 Uiso 1.00 calc . . .
H(22) H 0.0713 -0.0933 0.7561 0.0881 Uiso 1.00 calc . . .
H(23) H 0.0487 -0.0533 0.5907 0.0881 Uiso 1.00 calc . . .
H(24) H 0.0204 -0.0380 0.7791 0.0881 Uiso 1.00 calc . . .
H(25) H 0.2817 0.0337 0.7876 0.0837 Uiso 1.00 calc . . .
H(26) H 0.1809 0.0251 0.6081 0.0837 Uiso 1.00 calc . . .
H(27) H 0.1528 0.0426 0.7946 0.0837 Uiso 1.00 calc . . .

loop_
_atom_site_aniso_label
_atom_site_aniso_U_11
_atom_site_aniso_U_22
_atom_site_aniso_U_33
_atom_site_aniso_U_12
_atom_site_aniso_U_13
_atom_site_aniso_U_23
O(1) 0.051(1) 0.106(2) 0.111(2) -0.003(1) 0.025(1) 0.044(2)
O(2) 0.046(1) 0.078(1) 0.106(2) -0.002(1) 0.020(1) 0.031(1)
O(3) 0.048(1) 0.090(2) 0.042(1) 0.0103(10) 0.0021(9) -0.0058(9)
O(4) 0.054(1) 0.111(2) 0.043(1) 0.005(1) 0.0022(9) -0.009(1)
O(5) 0.056(5) 0.084(6) 0.042(4) 0.013(4) 0.010(4) 0.007(4)
O(6) 0.053(2) 0.103(2) 0.070(2) 0.021(2) 0.028(1) 0.003(2)
N(1) 0.041(1) 0.069(2) 0.082(2) 0.004(1) 0.018(1) 0.021(1)
N(2) 0.039(1) 0.052(1) 0.077(2) 0.0018(10) 0.012(1) 0.012(1)
N(3) 0.041(1) 0.052(1) 0.039(1) 0.0052(9) 0.0073(9) 0.0022(9)
N(4) 0.042(1) 0.063(1) 0.038(1) 0.0031(10) 0.0072(9) 0.0030(10)
C(1) 0.054(2) 0.066(2) 0.048(2) 0.002(1) 0.019(1) 0.002(1)
C(2) 0.048(2) 0.061(2) 0.058(2) 0.002(1) 0.021(1) -0.004(1)
C(3) 0.040(1) 0.044(1) 0.056(2) 0.000(1) 0.011(1) 0.003(1)
C(4) 0.042(1) 0.045(1) 0.046(1) -0.001(1) 0.012(1) 0.003(1)
C(5) 0.041(1) 0.046(1) 0.043(1) -0.001(1) 0.011(1) 0.000(1)
C(6) 0.049(2) 0.059(2) 0.043(1) 0.002(1) 0.012(1) 0.003(1)
C(7) 0.040(1) 0.047(1) 0.062(2) 0.002(1) 0.011(1) 0.006(1)
C(8) 0.048(2) 0.070(2) 0.084(2) 0.010(1) 0.014(2) 0.019(2)
C(9) 0.048(2) 0.055(2) 0.094(2) 0.008(1) 0.007(2) 0.023(2)
C(10) 0.055(2) 0.089(3) 0.104(3) 0.020(2) 0.022(2) 0.015(2)
C(11) 0.069(2) 0.082(2) 0.086(2) -0.002(2) 0.011(2) 0.004(2)
C(12) 0.089(3) 0.060(2) 0.174(5) 0.015(2) -0.010(3) -0.013(3)
C(13) 0.064(2) 0.106(3) 0.128(3) 0.007(2) 0.019(2) 0.063(3)
C(14) 0.042(1) 0.047(1) 0.040(1) 0.001(1) 0.009(1) 0.003(1)
C(15) 0.042(1) 0.052(1) 0.047(1) 0.001(1) 0.013(1) 0.001(1)
C(16) 0.041(1) 0.058(2) 0.050(1) 0.005(1) 0.012(1) 0.007(1)
C(17) 0.066(2) 0.062(2) 0.056(2) -0.006(1) 0.021(1) 0.007(1)
C(18) 0.059(2) 0.064(2) 0.065(2) 0.008(1) 0.021(1) -0.008(1)
C(19) 0.044(2) 0.107(3) 0.066(2) 0.003(2) 0.011(1) 0.003(2)
C(20) 0.068(2) 0.069(2) 0.070(2) 0.018(2) 0.016(2) 0.021(2)

loop_
_atom_type_symbol
_atom_type_description
_atom_type_scat_dispersion_real
_atom_type_scat_dispersion_imag
_atom_type_scat_source
C C 0.018 0.009
;International Tables for Crystallography
(1992, Vol. C, Tables 4.2.6.8 and 6.1.1.1)
;
H H 0.000 0.000
;International Tables for Crystallography
(1992, Vol. C, Table 6.1.1.2)
;
N N 0.031 0.018
;International Tables for Crystallography
(1992, Vol. C, Tables 4.2.6.8 and 6.1.1.1)
;
O O 0.049 0.032
;International Tables for Crystallography
(1992, Vol. C, Tables 4.2.6.8 and 6.1.1.1)
;

loop_
_geom_angle_atom_site_label_1
_geom_angle_atom_site_label_2
_geom_angle_atom_site_label_3
_geom_angle
_geom_angle_site_symmetry_1
_geom_angle_site_symmetry_2
_geom_angle_site_symmetry_3
_geom_angle_publ_flag
O(1) N(1) C(7) 125.5(2) . 1_555 1_555 yes
O(1) N(1) C(8) 120.9(2) . 1_555 1_555 yes
C(7) N(1) C(8) 112.9(2) . 1_555 1_555 yes
O(2) N(2) C(7) 125.5(2) . 1_555 1_555 yes
O(2) N(2) C(9) 122.4(2) . 1_555 1_555 yes
C(7) N(2) C(9) 111.2(2) . 1_555 1_555 yes
O(3) N(3) C(14) 126.2(2) . 1_555 1_555 yes
O(3) N(3) C(15) 122.4(2) . 1_555 1_555 yes
C(14) N(3) C(15) 111.1(2) . 1_555 1_555 yes
O(4) N(4) C(14) 126.7(2) . 1_555 1_555 yes
O(4) N(4) C(16) 121.5(2) . 1_555 1_555 yes
C(14) N(4) C(16) 111.6(2) . 1_555 1_555 yes
C(2) C(1) C(6) 121.0(2) . 1_555 1_555 yes
O(6) C(2) C(1) 117.2(3) . 1_555 1_555 yes
O(6) C(2) C(3) 122.7(3) . 1_555 1_555 yes
C(1) C(2) C(3) 120.1(2) . 1_555 1_555 yes
C(2) C(3) C(4) 118.8(2) . 1_555 1_555 yes
C(2) C(3) C(7) 121.0(2) . 1_555 1_555 yes
C(4) C(3) C(7) 120.2(2) . 1_555 1_555 yes
C(3) C(4) C(5) 120.9(2) . 1_555 1_555 yes
C(4) C(5) C(6) 119.5(2) . 1_555 1_555 yes
C(4) C(5) C(14) 120.9(2) . 1_555 1_555 yes
C(6) C(5) C(14) 119.6(2) . 1_555 1_555 yes
O(5) C(6) C(1) 119.8(4) . 1_555 1_555 yes
O(5) C(6) C(5) 119.2(4) . 1_555 1_555 yes
C(1) C(6) C(5) 119.6(2) . 1_555 1_555 yes
N(1) C(7) N(2) 108.2(2) . 1_555 1_555 yes
N(1) C(7) C(3) 126.4(2) . 1_555 1_555 yes
N(2) C(7) C(3) 125.5(2) . 1_555 1_555 yes
N(1) C(8) C(9) 100.5(2) . 1_555 1_555 yes
N(1) C(8) C(10) 109.4(3) . 1_555 1_555 yes
N(1) C(8) C(11) 107.3(3) . 1_555 1_555 yes
C(9) C(8) C(10) 117.7(3) . 1_555 1_555 yes
C(9) C(8) C(11) 111.9(3) . 1_555 1_555 yes
C(10) C(8) C(11) 109.2(3) . 1_555 1_555 yes
N(2) C(9) C(8) 101.3(2) . 1_555 1_555 yes
N(2) C(9) C(12) 104.0(3) . 1_555 1_555 yes
N(2) C(9) C(13) 111.6(3) . 1_555 1_555 yes
C(8) C(9) C(12) 110.7(3) . 1_555 1_555 yes
C(8) C(9) C(13) 118.5(3) . 1_555 1_555 yes
C(12) C(9) C(13) 109.5(3) . 1_555 1_555 yes
N(3) C(14) N(4) 108.6(2) . 1_555 1_555 yes
N(3) C(14) C(5) 125.7(2) . 1_555 1_555 yes
N(4) C(14) C(5) 125.7(2) . 1_555 1_555 yes
N(3) C(15) C(16) 99.8(2) . 1_555 1_555 yes
N(3) C(15) C(17) 106.1(2) . 1_555 1_555 yes
N(3) C(15) C(18) 110.7(2) . 1_555 1_555 yes
C(16) C(15) C(17) 113.6(2) . 1_555 1_555 yes
C(16) C(15) C(18) 115.0(2) . 1_555 1_555 yes
C(17) C(15) C(18) 110.7(2) . 1_555 1_555 yes
N(4) C(16) C(15) 99.9(2) . 1_555 1_555 yes
N(4) C(16) C(19) 109.7(2) . 1_555 1_555 yes
N(4) C(16) C(20) 105.8(2) . 1_555 1_555 yes
C(15) C(16) C(19) 115.5(2) . 1_555 1_555 yes
C(15) C(16) C(20) 113.0(2) . 1_555 1_555 yes
C(19) C(16) C(20) 111.7(2) . 1_555 1_555 yes

loop_
_geom_bond_atom_site_label_1
_geom_bond_atom_site_label_2
_geom_bond_distance
_geom_bond_site_symmetry_1
_geom_bond_site_symmetry_2
_geom_bond_publ_flag
O(1) N(1) 1.293(3) . . yes
O(2) N(2) 1.272(3) . . yes
O(3) N(3) 1.279(3) . . yes
O(4) N(4) 1.277(3) . . yes
O(5) C(6) 1.279(8) . . yes
O(6) C(2) 1.342(4) . . yes
N(1) C(7) 1.325(3) . . yes
N(1) C(8) 1.497(4) . . yes
N(2) C(7) 1.353(4) . . yes
N(2) C(9) 1.496(4) . . yes
N(3) C(14) 1.348(3) . . yes
N(3) C(15) 1.505(3) . . yes
N(4) C(14) 1.345(3) . . yes
N(4) C(16) 1.495(3) . . yes
C(1) C(2) 1.375(4) . . yes
C(1) C(6) 1.383(4) . . yes
C(2) C(3) 1.409(4) . . yes
C(3) C(4) 1.401(4) . . yes
C(3) C(7) 1.457(4) . . yes
C(4) C(5) 1.381(4) . . yes
C(5) C(6) 1.411(4) . . yes
C(5) C(14) 1.454(4) . . yes
C(8) C(9) 1.525(4) . . yes
C(8) C(10) 1.515(5) . . yes
C(8) C(11) 1.537(5) . . yes
C(9) C(12) 1.567(6) . . yes
C(9) C(13) 1.481(5) . . yes
C(15) C(16) 1.556(4) . . yes
C(15) C(17) 1.522(4) . . yes
C(15) C(18) 1.512(4) . . yes
C(16) C(19) 1.505(4) . . yes
C(16) C(20) 1.526(4) . . yes

loop_
_geom_contact_atom_site_label_1
_geom_contact_atom_site_label_2
_geom_contact_distance
_geom_contact_site_symmetry_1
_geom_contact_site_symmetry_2
_geom_contact_publ_flag
O(1) C(19) 3.308(4) . 1_655 ?
O(1) C(17) 3.451(4) . 1_655 ?
O(2) C(13) 3.528(4) . 4_444 ?
O(3) O(5) 2.645(8) . 1_556 ?
O(3) C(1) 3.237(3) . 1_556 ?
O(3) C(6) 3.309(3) . 1_556 ?
O(3) C(14) 3.516(3) . 3_657 ?
O(3) N(3) 3.537(3) . 3_657 ?
O(3) O(3) 3.545(4) . 3_657 ?
O(3) O(5) 3.559(9) . 3_657 ?
O(4) C(17) 3.320(3) . 1_554 ?
O(4) C(12) 3.403(5) . 4_444 ?
O(4) C(18) 3.524(4) . 1_554 ?
O(5) O(5) 2.64(2) . 3_656 ?
O(5) C(18) 3.186(8) . 1_554 ?
O(5) C(6) 3.301(9) . 3_656 ?
O(5) N(3) 3.517(8) . 1_554 ?
O(6) C(11) 3.421(5) . 1_554 ?
O(6) C(13) 3.579(6) . 1_554 ?
C(1) C(18) 3.596(4) . 3_657 ?
C(2) C(18) 3.550(4) . 3_657 ?

loop_
_geom_torsion_atom_site_label_1
_geom_torsion_atom_site_label_2
_geom_torsion_atom_site_label_3
_geom_torsion_atom_site_label_4
_geom_torsion
_geom_torsion_site_symmetry_1
_geom_torsion_site_symmetry_2
_geom_torsion_site_symmetry_3
_geom_torsion_site_symmetry_4
_geom_torsion_publ_flag
O(1) N(1) C(7) N(2) -176.7(3) 1_555 1_555 1_555 1_555 yes
O(1) N(1) C(7) C(3) 4.1(5) 1_555 1_555 1_555 1_555 yes
O(1) N(1) C(8) C(9) -169.9(3) 1_555 1_555 1_555 1_555 yes
O(1) N(1) C(8) C(10) -45.4(4) 1_555 1_555 1_555 1_555 yes
O(1) N(1) C(8) C(11) 73.0(4) 1_555 1_555 1_555 1_555 yes
O(2) N(2) C(7) N(1) -179.9(3) 1_555 1_555 1_555 1_555 yes
O(2) N(2) C(7) C(3) -0.7(5) 1_555 1_555 1_555 1_555 yes
O(2) N(2) C(9) C(8) -168.4(3) 1_555 1_555 1_555 1_555 yes
O(2) N(2) C(9) C(12) 76.7(4) 1_555 1_555 1_555 1_555 yes
O(2) N(2) C(9) C(13) -41.3(4) 1_555 1_555 1_555 1_555 yes
O(3) N(3) C(14) N(4) -176.4(2) 1_555 1_555 1_555 1_555 yes
O(3) N(3) C(14) C(5) 4.9(4) 1_555 1_555 1_555 1_555 yes
O(3) N(3) C(15) C(16) 161.4(2) 1_555 1_555 1_555 1_555 yes
O(3) N(3) C(15) C(17) -80.4(3) 1_555 1_555 1_555 1_555 yes
O(3) N(3) C(15) C(18) 39.7(3) 1_555 1_555 1_555 1_555 yes
O(4) N(4) C(14) N(3) -173.9(2) 1_555 1_555 1_555 1_555 yes
O(4) N(4) C(14) C(5) 4.8(4) 1_555 1_555 1_555 1_555 yes
O(4) N(4) C(16) C(15) 158.8(2) 1_555 1_555 1_555 1_555 yes
O(4) N(4) C(16) C(19) 37.0(3) 1_555 1_555 1_555 1_555 yes
O(4) N(4) C(16) C(20) -83.7(3) 1_555 1_555 1_555 1_555 yes
O(5) C(6) C(1) C(2) 165.4(5) 1_555 1_555 1_555 1_555 yes
O(5) C(6) C(5) C(4) -167.0(5) 1_555 1_555 1_555 1_555 yes
O(5) C(6) C(5) C(14) 13.6(6) 1_555 1_555 1_555 1_555 yes
O(6) C(2) C(1) C(6) -177.2(3) 1_555 1_555 1_555 1_555 yes
O(6) C(2) C(3) C(4) 177.5(3) 1_555 1_555 1_555 1_555 yes
O(6) C(2) C(3) C(7) -4.3(4) 1_555 1_555 1_555 1_555 yes
N(1) C(7) N(2) C(9) -10.4(4) 1_555 1_555 1_555 1_555 yes
N(1) C(7) C(3) C(2) 39.2(4) 1_555 1_555 1_555 1_555 yes
N(1) C(7) C(3) C(4) -142.6(3) 1_555 1_555 1_555 1_555 yes
N(1) C(8) C(9) N(2) -22.5(3) 1_555 1_555 1_555 1_555 yes
N(1) C(8) C(9) C(12) 87.3(3) 1_555 1_555 1_555 1_555 yes
N(1) C(8) C(9) C(13) -144.9(3) 1_555 1_555 1_555 1_555 yes
N(2) C(7) N(1) C(8) -6.2(4) 1_555 1_555 1_555 1_555 yes
N(2) C(7) C(3) C(2) -139.9(3) 1_555 1_555 1_555 1_555 yes
N(2) C(7) C(3) C(4) 38.2(4) 1_555 1_555 1_555 1_555 yes
N(2) C(9) C(8) C(10) -141.1(3) 1_555 1_555 1_555 1_555 yes
N(2) C(9) C(8) C(11) 91.2(3) 1_555 1_555 1_555 1_555 yes
N(3) C(14) N(4) C(16) 10.4(3) 1_555 1_555 1_555 1_555 yes
N(3) C(14) C(5) C(4) 34.1(4) 1_555 1_555 1_555 1_555 yes
N(3) C(14) C(5) C(6) -146.6(3) 1_555 1_555 1_555 1_555 yes
N(3) C(15) C(16) N(4) 27.8(2) 1_555 1_555 1_555 1_555 yes
N(3) C(15) C(16) C(19) 145.4(2) 1_555 1_555 1_555 1_555 yes
N(3) C(15) C(16) C(20) -84.1(3) 1_555 1_555 1_555 1_555 yes
N(4) C(14) N(3) C(15) 10.4(3) 1_555 1_555 1_555 1_555 yes
N(4) C(14) C(5) C(4) -144.4(3) 1_555 1_555 1_555 1_555 yes
N(4) C(14) C(5) C(6) 35.0(4) 1_555 1_555 1_555 1_555 yes
N(4) C(16) C(15) C(17) -84.6(3) 1_555 1_555 1_555 1_555 yes
N(4) C(16) C(15) C(18) 146.3(2) 1_555 1_555 1_555 1_555 yes
C(1) C(2) C(3) C(4) -1.8(4) 1_555 1_555 1_555 1_555 yes
C(1) C(2) C(3) C(7) 176.3(3) 1_555 1_555 1_555 1_555 yes
C(1) C(6) C(5) C(4) -0.5(4) 1_555 1_555 1_555 1_555 yes
C(1) C(6) C(5) C(14) -179.9(3) 1_555 1_555 1_555 1_555 yes
C(2) C(1) C(6) C(5) -1.0(4) 1_555 1_555 1_555 1_555 yes
C(2) C(3) C(4) C(5) 0.3(4) 1_555 1_555 1_555 1_555 yes
C(3) C(2) C(1) C(6) 2.2(5) 1_555 1_555 1_555 1_555 yes
C(3) C(4) C(5) C(6) 0.8(4) 1_555 1_555 1_555 1_555 yes
C(3) C(4) C(5) C(14) -179.8(2) 1_555 1_555 1_555 1_555 yes
C(3) C(7) N(1) C(8) 174.5(3) 1_555 1_555 1_555 1_555 yes
C(3) C(7) N(2) C(9) 168.8(3) 1_555 1_555 1_555 1_555 yes
C(5) C(4) C(3) C(7) -177.9(2) 1_555 1_555 1_555 1_555 yes
C(5) C(14) N(3) C(15) -168.2(2) 1_555 1_555 1_555 1_555 yes
C(5) C(14) N(4) C(16) -170.9(2) 1_555 1_555 1_555 1_555 yes
C(7) N(1) C(8) C(9) 19.2(4) 1_555 1_555 1_555 1_555 yes
C(7) N(1) C(8) C(10) 143.7(3) 1_555 1_555 1_555 1_555 yes
C(7) N(1) C(8) C(11) -97.9(3) 1_555 1_555 1_555 1_555 yes
C(7) N(2) C(9) C(8) 21.7(4) 1_555 1_555 1_555 1_555 yes
C(7) N(2) C(9) C(12) -93.2(3) 1_555 1_555 1_555 1_555 yes
C(7) N(2) C(9) C(13) 148.8(3) 1_555 1_555 1_555 1_555 yes
C(10) C(8) C(9) C(12) -31.2(4) 1_555 1_555 1_555 1_555 yes
C(10) C(8) C(9) C(13) 96.5(4) 1_555 1_555 1_555 1_555 yes
C(11) C(8) C(9) C(12) -159.0(3) 1_555 1_555 1_555 1_555 yes
C(11) C(8) C(9) C(13) -31.2(4) 1_555 1_555 1_555 1_555 yes
C(14) N(3) C(15) C(16) -25.2(3) 1_555 1_555 1_555 1_555 yes
C(14) N(3) C(15) C(17) 93.1(2) 1_555 1_555 1_555 1_555 yes
C(14) N(3) C(15) C(18) -146.8(2) 1_555 1_555 1_555 1_555 yes
C(14) N(4) C(16) C(15) -25.2(3) 1_555 1_555 1_555 1_555 yes
C(14) N(4) C(16) C(19) -147.0(2) 1_555 1_555 1_555 1_555 yes
C(14) N(4) C(16) C(20) 92.3(3) 1_555 1_555 1_555 1_555 yes
C(17) C(15) C(16) C(19) 32.9(3) 1_555 1_555 1_555 1_555 yes
C(17) C(15) C(16) C(20) 163.4(2) 1_555 1_555 1_555 1_555 yes
C(18) C(15) C(16) C(19) -96.2(3) 1_555 1_555 1_555 1_555 yes
C(18) C(15) C(16) C(20) 34.3(3) 1_555 1_555 1_555 1_555 yes
